data_2225683
loop_
_publ_author_name
'Danish, Muhammad'
'Saleem, Iram'
'Ahmad, Nazir'
'Raza, Abdul Rauf'
'Starosta, Wojciech'
'Leciejewicz, Janusz'

_publ_section_title
;
 <i>catena</i>-Poly[[(2-methylbenzoato-\k^2^<i>O</i>,<i>O</i>')sodium]-di-\m-aqua-\k^4^<i>O</i>:<i>O</i>']
;
_journal_coeditor_code WM2315
_journal_issue 4
_journal_name_full 'Acta Crystallographica Section E'
_journal_page_first m459
_journal_page_last m460
_journal_paper_doi 10.1107/S1600536810010536
_journal_volume 66
_journal_year 2010
_chemical_formula_iupac '[Na (C8 H7 O2) (H2 O)2]'
_chemical_formula_moiety 'C8 H11 Na O4'
_chemical_formula_sum 'C8 H11 Na O4'
_chemical_formula_weight 194.16
_chemical_name_common 'Sodium ortho-toluate dihydrate'
_chemical_name_systematic
;
<i>catena</i>-Poly[[(2-methylbenzoato-\k^2^<i>O</i>,<i>O'</i>)sodium]-
di-\m-aqua-\k^4^<i>O</i>:<i>O'</i>]
;
_space_group_IT_number 14
_symmetry_cell_setting monoclinic
_symmetry_space_group_name_Hall '-P 2ybc'
_symmetry_space_group_name_H-M 'P 1 21/c 1'
_atom_sites_solution_hydrogens geom
_atom_sites_solution_primary direct
_atom_sites_solution_secondary difmap
_audit_creation_method SHELXL-97
_cell_angle_alpha 90.00
_cell_angle_beta 92.98(3)
_cell_angle_gamma 90.00
_cell_formula_units_Z 4
_cell_length_a 16.145(3)
_cell_length_b 8.1155(16)
_cell_length_c 7.3986(15)
_cell_measurement_reflns_used 25
_cell_measurement_temperature 293(2)
_cell_measurement_theta_max 15
_cell_measurement_theta_min 6
_cell_volume 968.1(3)
_computing_cell_refinement 'KM-4 Software (Kuma, 1996)'
_computing_data_collection 'KM-4 Software (Kuma, 1996)'
_computing_data_reduction 'DATAPROC (Kuma, 2001)'
_computing_molecular_graphics 'SHELXTL (Sheldrick, 2008)'
_computing_publication_material 'SHELXTL (Sheldrick, 2008)'
_computing_structure_refinement 'SHELXL97 (Sheldrick, 2008)'
_computing_structure_solution 'SHELXS97 (Sheldrick, 2008)'
_diffrn_ambient_temperature 293(2)
_diffrn_measured_fraction_theta_full 0.999
_diffrn_measured_fraction_theta_max 0.999
_diffrn_measurement_device_type 'Kuma KM-4 four-circle diffractometer'
_diffrn_measurement_method 'profile data from \w/2\q scans'
_diffrn_radiation_monochromator graphite
_diffrn_radiation_source 'fine-focus sealed tube'
_diffrn_radiation_type MoK\a
_diffrn_radiation_wavelength 0.71073
_diffrn_reflns_av_R_equivalents 0.0243
_diffrn_reflns_av_sigmaI/netI 0.0249
_diffrn_reflns_limit_h_max 22
_diffrn_reflns_limit_h_min -22
_diffrn_reflns_limit_k_max 11
_diffrn_reflns_limit_k_min 0
_diffrn_reflns_limit_l_max 0
_diffrn_reflns_limit_l_min -10
_diffrn_reflns_number 3057
_diffrn_reflns_theta_full 30.05
_diffrn_reflns_theta_max 30.05
_diffrn_reflns_theta_min 1.26
_diffrn_standards_decay_% 0.77
_diffrn_standards_interval_count 200
_diffrn_standards_number 3
_exptl_absorpt_coefficient_mu 0.142
_exptl_absorpt_correction_T_max 0.9911
_exptl_absorpt_correction_T_min 0.9522
_exptl_absorpt_correction_type analytical
_exptl_absorpt_process_details '(CrysAlis RED; Oxford Diffraction, 2008)'
_exptl_crystal_colour colourless
_exptl_crystal_density_diffrn 1.332
_exptl_crystal_density_method 'not measured'
_exptl_crystal_description block
_exptl_crystal_F_000 408
_exptl_crystal_size_max 0.548
_exptl_crystal_size_mid 0.414
_exptl_crystal_size_min 0.107
_refine_diff_density_max 0.443
_refine_diff_density_min -0.210
_refine_ls_extinction_method none
_refine_ls_goodness_of_fit_ref 1.022
_refine_ls_hydrogen_treatment mixed
_refine_ls_matrix_type full
_refine_ls_number_parameters 151
_refine_ls_number_reflns 2845
_refine_ls_number_restraints 0
_refine_ls_restrained_S_all 1.022
_refine_ls_R_factor_all 0.0774
_refine_ls_R_factor_gt 0.0434
_refine_ls_shift/su_max 0.000
_refine_ls_shift/su_mean 0.000
_refine_ls_structure_factor_coef Fsqd
_refine_ls_weighting_details 'w=1/[\s^2^(Fo^2^)+(0.0889P)^2^+0.1369P] where P=(Fo^2^+2Fc^2^)/3'
_refine_ls_weighting_scheme calc
_refine_ls_wR_factor_gt 0.1221
_refine_ls_wR_factor_ref 0.1406
_reflns_number_gt 1919
_reflns_number_total 2845
_reflns_threshold_expression I>2\s(I)
_cod_data_source_file wm2315.cif
_cod_data_source_block I
_cod_original_sg_symbol_H-M 'P 21/c'
_cod_database_code 2225683
_cod_database_fobs_code 2225683

loop_
_symmetry_equiv_pos_as_xyz
'x, y, z'
'-x, y+1/2, -z+1/2'
'-x, -y, -z'
'x, -y-1/2, z-1/2'

loop_
_atom_site_type_symbol
_atom_site_label
_atom_site_fract_x
_atom_site_fract_y
_atom_site_fract_z
_atom_site_U_iso_or_equiv
_atom_site_adp_type
_atom_site_calc_flag
_atom_site_refinement_flags
_atom_site_occupancy
_atom_site_disorder_assembly
_atom_site_disorder_group
Na Na1 0.01791(3) 0.64831(7) 0.25611(7) 0.03320(17) Uani d . 1 . .
O O2 0.14852(7) 0.53347(14) 0.41532(13) 0.0386(2) Uani d . 1 . .
C C7 0.18004(8) 0.53264(15) 0.26404(16) 0.0273(2) Uani d . 1 . .
C C1 0.27247(8) 0.53757(16) 0.25234(17) 0.0305(3) Uani d . 1 . .
C C2 0.32656(10) 0.4527(2) 0.3718(2) 0.0425(3) Uani d . 1 . .
C C6 0.30354(11) 0.6271(3) 0.1107(2) 0.0492(4) Uani d . 1 . .
C C3 0.41092(11) 0.4583(3) 0.3414(3) 0.0562(5) Uani d . 1 . .
C C8 0.29779(16) 0.3518(4) 0.5275(4) 0.0852(9) Uani d . 1 . .
H H8A 0.2774 0.4239 0.6181 0.128 Uiso calc R 1 . .
H H8B 0.3434 0.2884 0.5788 0.128 Uiso calc R 1 . .
H H8C 0.2542 0.2789 0.4848 0.128 Uiso calc R 1 . .
C C5 0.38805(13) 0.6352(3) 0.0885(4) 0.0694(6) Uani d . 1 . .
C C4 0.44096(12) 0.5494(3) 0.2038(4) 0.0672(6) Uani d . 1 . .
O O1 0.13648(6) 0.53062(13) 0.11780(13) 0.0367(2) Uani d . 1 . .
O O3 0.08470(7) 0.91596(13) 0.25956(15) 0.0365(2) Uani d . 1 . .
O O4 -0.05771(7) 0.74541(15) 0.49901(14) 0.0357(2) Uani d . 1 . .
H H32 0.1128(15) 0.918(3) 0.179(4) 0.055(6) Uiso d . 1 . .
H H31 0.1175(16) 0.921(3) 0.357(4) 0.069(7) Uiso d . 1 . .
H H41 -0.0863(15) 0.676(3) 0.526(3) 0.057(7) Uiso d . 1 . .
H H42 -0.0901(14) 0.819(3) 0.458(3) 0.056(6) Uiso d . 1 . .
H H5 0.2640(13) 0.693(3) 0.026(3) 0.056(6) Uiso d . 1 . .
H H2 0.4464(15) 0.395(3) 0.412(3) 0.060(6) Uiso d . 1 . .
H H4 0.4058(17) 0.705(4) -0.018(4) 0.092(9) Uiso d . 1 . .
H H3 0.495(2) 0.556(4) 0.179(4) 0.096(9) Uiso d . 1 . .

loop_
_atom_site_aniso_label
_atom_site_aniso_U_11
_atom_site_aniso_U_22
_atom_site_aniso_U_33
_atom_site_aniso_U_12
_atom_site_aniso_U_13
_atom_site_aniso_U_23
Na1 0.0366(3) 0.0334(3) 0.0296(3) 0.0032(2) 0.0015(2) 0.0004(2)
O2 0.0421(5) 0.0471(6) 0.0270(4) -0.0009(4) 0.0063(4) 0.0023(4)
C7 0.0323(6) 0.0244(5) 0.0251(5) -0.0006(4) 0.0012(4) 0.0000(4)
C1 0.0319(6) 0.0309(6) 0.0286(6) -0.0002(5) 0.0002(5) -0.0024(5)
C2 0.0395(7) 0.0431(8) 0.0439(8) 0.0023(6) -0.0073(6) 0.0027(6)
C6 0.0441(8) 0.0588(10) 0.0452(9) -0.0034(7) 0.0089(7) 0.0115(7)
C3 0.0379(8) 0.0628(12) 0.0664(12) 0.0075(7) -0.0114(8) -0.0096(9)
C8 0.0650(13) 0.106(2) 0.0834(16) 0.0098(13) -0.0112(12) 0.0597(15)
C5 0.0497(11) 0.0876(16) 0.0730(14) -0.0130(10) 0.0234(10) 0.0141(12)
C4 0.0341(8) 0.0854(16) 0.0830(15) -0.0045(9) 0.0118(9) -0.0171(12)
O1 0.0374(5) 0.0440(6) 0.0279(5) 0.0005(4) -0.0045(4) -0.0024(4)
O3 0.0474(6) 0.0369(5) 0.0253(5) -0.0008(4) 0.0018(4) 0.0001(4)
O4 0.0415(5) 0.0336(5) 0.0320(5) -0.0002(5) 0.0009(4) -0.0016(4)

loop_
_atom_type_symbol
_atom_type_description
_atom_type_scat_dispersion_real
_atom_type_scat_dispersion_imag
_atom_type_scat_source
C C 0.0033 0.0016 'International Tables Vol C Tables 4.2.6.8 and 6.1.1.4'
H H 0.0000 0.0000 'International Tables Vol C Tables 4.2.6.8 and 6.1.1.4'
O O 0.0106 0.0060 'International Tables Vol C Tables 4.2.6.8 and 6.1.1.4'
Na Na 0.0362 0.0249 'International Tables Vol C Tables 4.2.6.8 and 6.1.1.4'

loop_
_geom_angle_atom_site_label_1
_geom_angle_atom_site_label_2
_geom_angle_atom_site_label_3
_geom_angle_site_symmetry_1
_geom_angle_site_symmetry_3
_geom_angle
_geom_angle_publ_flag
O4 Na1 O4 . 4_575 102.97(4) ?
O4 Na1 O1 . . 155.22(5) ?
O4 Na1 O1 4_575 . 100.99(4) ?
O4 Na1 O3 . . 86.57(5) ?
O4 Na1 O3 4_575 . 83.84(5) ?
O1 Na1 O3 . . 89.82(4) ?
O4 Na1 O3 . 2_545 85.39(5) ?
O4 Na1 O3 4_575 2_545 85.70(5) ?
O1 Na1 O3 . 2_545 102.67(4) ?
O3 Na1 O3 . 2_545 165.05(4) ?
O4 Na1 O2 . . 102.67(5) ?
O4 Na1 O2 4_575 . 152.54(4) ?
O1 Na1 O2 . . 52.67(4) ?
O3 Na1 O2 . . 88.04(4) ?
O3 Na1 O2 2_545 . 106.03(4) ?
O4 Na1 C7 . . 128.38(5) ?
O4 Na1 C7 4_575 . 125.85(5) ?
O1 Na1 C7 . . 26.92(4) ?
O3 Na1 C7 . . 83.36(4) ?
O3 Na1 C7 2_545 . 111.48(4) ?
O2 Na1 C7 . . 26.78(3) ?
O4 Na1 Na1 . 4_575 125.73(4) ?
O4 Na1 Na1 4_575 4_575 30.99(3) ?
O1 Na1 Na1 . 4_575 74.72(3) ?
O3 Na1 Na1 . 4_575 67.88(3) ?
O3 Na1 Na1 2_545 4_575 107.18(3) ?
O2 Na1 Na1 . 4_575 122.27(3) ?
C7 Na1 Na1 . 4_575 96.45(4) ?
O4 Na1 Na1 . 4_576 31.13(3) ?
O4 Na1 Na1 4_575 4_576 124.09(4) ?
O1 Na1 Na1 . 4_576 125.87(3) ?
O3 Na1 Na1 . 4_576 69.30(4) ?
O3 Na1 Na1 2_545 4_576 108.49(3) ?
O2 Na1 Na1 . 4_576 76.42(3) ?
C7 Na1 Na1 . 4_576 99.38(4) ?
Na1 Na1 Na1 4_575 4_576 131.91(3) ?
O4 Na1 Na1 . 2_545 105.63(4) ?
O4 Na1 Na1 4_575 2_545 106.05(4) ?
O1 Na1 Na1 . 2_545 73.32(3) ?
O3 Na1 Na1 . 2_545 161.66(4) ?
O3 Na1 Na1 2_545 2_545 33.16(3) ?
O2 Na1 Na1 . 2_545 76.09(3) ?
C7 Na1 Na1 . 2_545 78.33(3) ?
Na1 Na1 Na1 4_575 2_545 112.95(2) ?
Na1 Na1 Na1 4_576 2_545 114.63(2) ?
O4 Na1 Na1 . 2 66.94(3) ?
O4 Na1 Na1 4_575 2 63.62(3) ?
O1 Na1 Na1 . 2 119.76(4) ?
O3 Na1 Na1 . 2 34.47(3) ?
O3 Na1 Na1 2_545 2 130.62(4) ?
O2 Na1 Na1 . 2 119.11(3) ?
C7 Na1 Na1 . 2 117.81(3) ?
Na1 Na1 Na1 4_575 2 65.37(2) ?
Na1 Na1 Na1 4_576 2 67.05(2) ?
Na1 Na1 Na1 2_545 2 163.72(3) ?
C7 O2 Na1 . . 87.34(8) ?
O2 C7 O1 . . 122.18(12) ?
O2 C7 C1 . . 120.18(11) ?
O1 C7 C1 . . 117.62(12) ?
O2 C7 Na1 . . 65.88(8) ?
O1 C7 Na1 . . 60.19(7) ?
C1 C7 Na1 . . 158.26(9) ?
C6 C1 C2 . . 119.88(15) ?
C6 C1 C7 . . 117.16(13) ?
C2 C1 C7 . . 122.92(13) ?
C1 C2 C3 . . 117.90(16) ?
C1 C2 C8 . . 123.11(16) ?
C3 C2 C8 . . 118.97(17) ?
C5 C6 C1 . . 120.70(18) ?
C5 C6 H5 . . 119.4(12) ?
C1 C6 H5 . . 119.8(12) ?
C4 C3 C2 . . 121.71(18) ?
C4 C3 H2 . . 119.7(15) ?
C2 C3 H2 . . 118.5(15) ?
C2 C8 H8A . . 109.5 ?
C2 C8 H8B . . 109.5 ?
H8A C8 H8B . . 109.5 ?
C2 C8 H8C . . 109.5 ?
H8A C8 H8C . . 109.5 ?
H8B C8 H8C . . 109.5 ?
C4 C5 C6 . . 119.3(2) ?
C4 C5 H4 . . 124.9(16) ?
C6 C5 H4 . . 115.8(16) ?
C5 C4 C3 . . 120.39(17) ?
C5 C4 H3 . . 115(2) ?
C3 C4 H3 . . 125(2) ?
C7 O1 Na1 . . 92.89(8) ?
Na1 O3 Na1 . 2 112.37(5) ?
Na1 O3 H32 . . 107.0(18) ?
Na1 O3 H32 2 . 111.3(18) ?
Na1 O3 H31 . . 107.4(17) ?
Na1 O3 H31 2 . 111.9(17) ?
H32 O3 H31 . . 106(2) ?
Na1 O4 Na1 . 4_576 117.88(5) ?
Na1 O4 H41 . . 107.1(18) ?
Na1 O4 H41 4_576 . 110.8(17) ?
Na1 O4 H42 . . 107.3(15) ?
Na1 O4 H42 4_576 . 108.5(16) ?
H41 O4 H42 . . 104(2) ?

loop_
_geom_bond_atom_site_label_1
_geom_bond_atom_site_label_2
_geom_bond_site_symmetry_2
_geom_bond_distance
_geom_bond_publ_flag
Na1 O4 . 2.3599(13) y
Na1 O4 4_575 2.3689(13) y
Na1 O1 . 2.4141(13) y
Na1 O3 . 2.4245(13) y
Na1 O3 2_545 2.5086(13) y
Na1 O2 . 2.5387(14) y
Na1 C7 . 2.7787(14) ?
Na1 Na1 4_575 4.0508(8) ?
Na1 Na1 4_576 4.0508(8) ?
Na1 Na1 2_545 4.0990(8) ?
Na1 Na1 2 4.0991(8) ?
O2 C7 . 1.2534(16) ?
C7 O1 . 1.2596(16) ?
C7 C1 . 1.4999(18) ?
C1 C6 . 1.390(2) ?
C1 C2 . 1.392(2) ?
C2 C3 . 1.393(3) ?
C2 C8 . 1.506(3) ?
C6 C5 . 1.384(3) ?
C6 H5 . 1.02(2) ?
C3 C4 . 1.367(4) ?
C3 H2 . 0.91(3) ?
C8 H8A . 0.9600 ?
C8 H8B . 0.9600 ?
C8 H8C . 0.9600 ?
C5 C4 . 1.366(4) ?
C5 H4 . 1.02(3) ?
C4 H3 . 0.90(3) ?
O3 Na1 2 2.5087(13) ?
O3 H32 . 0.77(3) ?
O3 H31 . 0.88(3) ?
O4 Na1 4_576 2.3689(13) ?
O4 H41 . 0.76(3) ?
O4 H42 . 0.84(3) ?

loop_
_geom_hbond_atom_site_label_D
_geom_hbond_atom_site_label_H
_geom_hbond_atom_site_label_A
_geom_hbond_site_symmetry_A
_geom_hbond_distance_DH
_geom_hbond_distance_HA
_geom_hbond_distance_DA
_geom_hbond_angle_DHA
O4 H42 O1 2 0.84(3) 1.94(3) 2.7582(17) 163(2)
O4 H41 O2 3_566 0.76(3) 2.03(3) 2.7874(17) 171(2)
O3 H31 O1 4_576 0.88(3) 1.97(3) 2.7716(16) 151(2)
O3 H32 O2 4_575 0.77(3) 2.10(3) 2.8265(16) 158(2)
